data_7156975
loop_
_publ_author_name
'Shahrestani, Naeimeh'
'Khosravi, Hormoz'
'Jadidi, Khosrow'
'Notash, Behrouz'
'Naderi, Soheila'

_publ_section_title
;
 Organocatalytic synthesis of enantiopure spiro
 acenaphthyl-pyrrolizidine/pyrrolidines: justifying the regioselectivity
 based on a distortion/interaction model.
;
_journal_issue 29
_journal_name_full 'Organic &amp; biomolecular chemistry'
_journal_page_first 7013
_journal_page_last 7024
_journal_paper_doi 10.1039/c9ob01197h
_journal_volume 17
_journal_year 2019
_chemical_absolute_configuration syn
_chemical_formula_moiety 'C30 H28 N2 O4'
_chemical_formula_sum 'C30 H28 N2 O4'
_chemical_formula_weight 480.54
_space_group_IT_number 19
_space_group_name_Hall 'P 2ac 2ab'
_space_group_name_H-M_alt 'P 21 21 21'
_symmetry_cell_setting orthorhombic
_symmetry_space_group_name_Hall 'P 2ac 2ab'
_symmetry_space_group_name_H-M 'P 21 21 21'
_atom_sites_solution_hydrogens geom
_atom_sites_solution_primary direct
_atom_sites_solution_secondary difmap
_audit_creation_method SHELXL-97
_audit_update_record
;
2019-01-09 deposited with the CCDC.    2019-07-01 downloaded from the CCDC.
;
_cell_angle_alpha 90.00
_cell_angle_beta 90.00
_cell_angle_gamma 90.00
_cell_formula_units_Z 4
_cell_length_a 8.5232(17)
_cell_length_b 13.562(3)
_cell_length_c 21.283(4)
_cell_measurement_reflns_used 6612
_cell_measurement_temperature 120(2)
_cell_measurement_theta_max 29.17
_cell_measurement_theta_min 2.43
_cell_volume 2460.1(9)
_computing_cell_refinement 'X-Area (Stoe & Cie GmbH, 2005)'
_computing_data_collection 'X-Area (Stoe & Cie GmbH, 2005)'
_computing_data_reduction 'X-Area (Stoe & Cie GmbH, 2005)'
_computing_molecular_graphics 'ORTEP-3 for Windows (Farrugia, 1997)'
_computing_publication_material 'WinGX (Farrugia, 1999)'
_computing_structure_refinement 'SHELXL-97 (Sheldrick, 2008)'
_computing_structure_solution 'SHELXS-97 (Sheldrick, 2008)'
_diffrn_ambient_temperature 120(2)
_diffrn_detector_area_resol_mean '0.15 mm'
_diffrn_measured_fraction_theta_full 0.994
_diffrn_measured_fraction_theta_max 0.994
_diffrn_measurement_device_type 'STOE IPDS 2T'
_diffrn_measurement_method 'rotation method'
_diffrn_radiation_monochromator graphite
_diffrn_radiation_source 'fine-focus sealed tube'
_diffrn_radiation_type MoK\a
_diffrn_radiation_wavelength 0.71073
_diffrn_reflns_av_R_equivalents 0.1352
_diffrn_reflns_av_sigmaI/netI 0.1831
_diffrn_reflns_limit_h_max 9
_diffrn_reflns_limit_h_min -11
_diffrn_reflns_limit_k_max 18
_diffrn_reflns_limit_k_min -16
_diffrn_reflns_limit_l_max 24
_diffrn_reflns_limit_l_min -29
_diffrn_reflns_number 11669
_diffrn_reflns_theta_full 29.17
_diffrn_reflns_theta_max 29.17
_diffrn_reflns_theta_min 2.43
_diffrn_standards_number 0
_exptl_absorpt_coefficient_mu 0.086
_exptl_absorpt_correction_type none
_exptl_crystal_colour yellow
_exptl_crystal_density_diffrn 1.297
_exptl_crystal_density_method 'not measured'
_exptl_crystal_description plate
_exptl_crystal_F_000 1016
_exptl_crystal_size_max 0.5
_exptl_crystal_size_mid 0.25
_exptl_crystal_size_min 0.2
_refine_diff_density_max 0.256
_refine_diff_density_min -0.244
_refine_diff_density_rms 0.054
_refine_ls_abs_structure_details 'Flack H D (1983), Acta Cryst. A39, 876-881'
_refine_ls_extinction_method none
_refine_ls_goodness_of_fit_ref 1.018
_refine_ls_hydrogen_treatment constr
_refine_ls_matrix_type full
_refine_ls_number_parameters 326
_refine_ls_number_reflns 6612
_refine_ls_number_restraints 0
_refine_ls_restrained_S_all 1.018
_refine_ls_R_factor_all 0.1896
_refine_ls_R_factor_gt 0.0968
_refine_ls_shift/su_max 0.000
_refine_ls_shift/su_mean 0.000
_refine_ls_structure_factor_coef Fsqd
_refine_ls_weighting_details 'calc w=1/[\s^2^(Fo^2^)+(0.0517P)^2^+0.0000P] where P=(Fo^2^+2Fc^2^)/3'
_refine_ls_weighting_scheme calc
_refine_ls_wR_factor_gt 0.1485
_refine_ls_wR_factor_ref 0.1779
_reflns_number_gt 3314
_reflns_number_total 6612
_reflns_threshold_expression >2sigma(I)
_cod_data_source_file c9ob01197h2.cif
_cod_data_source_block khc646h
_cod_depositor_comments 'Adding full bibliography for 7156973--7156975.cif.'
_cod_database_code 7156975

loop_
_symmetry_equiv_pos_as_xyz
'x, y, z'
'-x+1/2, -y, z+1/2'
'-x, y+1/2, -z+1/2'
'x+1/2, -y+1/2, -z'

loop_
_atom_site_label
_atom_site_type_symbol
_atom_site_fract_x
_atom_site_fract_y
_atom_site_fract_z
_atom_site_U_iso_or_equiv
_atom_site_adp_type
_atom_site_occupancy
_atom_site_symmetry_multiplicity
_atom_site_calc_flag
_atom_site_refinement_flags
O1 O 0.2982(4) 0.1919(2) 0.73986(13) 0.0350(7) Uani 1 1 d .
O2 O 0.2824(4) 0.4401(2) 0.93441(13) 0.0350(8) Uani 1 1 d .
O3 O 0.3706(4) 0.4135(3) 0.74146(14) 0.0443(9) Uani 1 1 d .
O4 O 0.3650(4) 0.5781(2) 0.74769(13) 0.0379(8) Uani 1 1 d .
N1 N 0.1184(4) 0.1854(3) 0.85805(17) 0.0334(9) Uani 1 1 d .
N2 N 0.3366(4) 0.4947(3) 0.83682(15) 0.0281(8) Uani 1 1 d .
C1 C 0.1915(5) 0.2433(3) 0.75682(19) 0.0271(9) Uani 1 1 d .
C2 C 0.0628(5) 0.2860(3) 0.71890(19) 0.0289(10) Uani 1 1 d .
C3 C 0.0247(6) 0.2770(4) 0.6560(2) 0.0451(13) Uani 1 1 d .
H3 H 0.0837 0.2358 0.6287 0.054 Uiso 1 1 calc R
C4 C -0.1047(7) 0.3311(5) 0.6341(3) 0.065(2) Uani 1 1 d .
H4 H -0.1333 0.3254 0.5911 0.079 Uiso 1 1 calc R
C5 C -0.1921(7) 0.3922(4) 0.6724(3) 0.0611(18) Uani 1 1 d .
H5 H -0.2793 0.4268 0.6554 0.073 Uiso 1 1 calc R
C6 C -0.1538(5) 0.4040(4) 0.7362(3) 0.0451(13) Uani 1 1 d .
C7 C -0.0264(5) 0.3479(3) 0.7579(2) 0.0304(10) Uani 1 1 d .
C8 C -0.2273(6) 0.4652(4) 0.7817(3) 0.0587(17) Uani 1 1 d .
H8 H -0.3144 0.5049 0.7702 0.070 Uiso 1 1 calc R
C9 C -0.1724(6) 0.4667(4) 0.8419(3) 0.0624(18) Uani 1 1 d .
H9 H -0.2228 0.5085 0.8715 0.075 Uiso 1 1 calc R
C10 C -0.0465(5) 0.4101(4) 0.8618(3) 0.0491(14) Uani 1 1 d .
H10 H -0.0126 0.4132 0.9043 0.059 Uiso 1 1 calc R
C11 C 0.0290(5) 0.3495(3) 0.8199(2) 0.0321(11) Uani 1 1 d .
C12 C 0.1625(5) 0.2777(3) 0.82656(19) 0.0270(10) Uani 1 1 d .
C13 C -0.0131(7) 0.1842(5) 0.9017(3) 0.0627(17) Uani 1 1 d .
H13A H -0.1148 0.1855 0.8792 0.075 Uiso 1 1 calc R
H13B H -0.0082 0.2403 0.9314 0.075 Uiso 1 1 calc R
C14 C 0.0120(7) 0.0870(5) 0.9349(3) 0.0640(17) Uani 1 1 d .
H14A H -0.0456 0.0849 0.9752 0.077 Uiso 1 1 calc R
H14B H -0.0217 0.0310 0.9083 0.077 Uiso 1 1 calc R
C15 C 0.1872(7) 0.0856(4) 0.9454(2) 0.0526(15) Uani 1 1 d .
H15A H 0.2279 0.0172 0.9438 0.063 Uiso 1 1 calc R
H15B H 0.2139 0.1146 0.9867 0.063 Uiso 1 1 calc R
C16 C 0.2567(5) 0.1477(4) 0.8918(2) 0.0341(11) Uani 1 1 d .
H16 H 0.3206 0.1049 0.8634 0.041 Uiso 1 1 calc R
C17 C 0.3515(5) 0.2392(3) 0.9108(2) 0.0340(11) Uani 1 1 d .
H17 H 0.3070 0.2665 0.9507 0.041 Uiso 1 1 calc R
C18 C 0.5250(6) 0.2176(4) 0.9207(3) 0.0547(16) Uani 1 1 d .
H18A H 0.5807 0.2792 0.9298 0.082 Uiso 1 1 calc R
H18B H 0.5686 0.1877 0.8826 0.082 Uiso 1 1 calc R
H18C H 0.5376 0.1720 0.9560 0.082 Uiso 1 1 calc R
C19 C 0.3201(5) 0.3119(3) 0.85775(19) 0.0299(10) Uani 1 1 d .
H19 H 0.4061 0.3058 0.8261 0.036 Uiso 1 1 calc R
C20 C 0.3128(5) 0.4188(4) 0.88015(19) 0.0296(10) Uani 1 1 d .
C21 C 0.3584(5) 0.4873(4) 0.7723(2) 0.0324(11) Uani 1 1 d .
C22 C 0.3250(5) 0.6511(3) 0.79469(19) 0.0332(11) Uani 1 1 d .
H22A H 0.2175 0.6764 0.7877 0.040 Uiso 1 1 calc R
H22B H 0.3993 0.7071 0.7931 0.040 Uiso 1 1 calc R
C23 C 0.3358(5) 0.5985(3) 0.85801(19) 0.0278(10) Uani 1 1 d .
H23 H 0.2407 0.6124 0.8841 0.033 Uiso 1 1 calc R
C24 C 0.4852(5) 0.6226(3) 0.8946(2) 0.0296(10) Uani 1 1 d .
H24A H 0.4983 0.5733 0.9286 0.036 Uiso 1 1 calc R
H24B H 0.5763 0.6164 0.8660 0.036 Uiso 1 1 calc R
C25 C 0.4864(5) 0.7252(3) 0.9236(2) 0.0261(10) Uani 1 1 d .
C26 C 0.5724(5) 0.8005(4) 0.8955(2) 0.0331(11) Uani 1 1 d .
H26 H 0.6274 0.7879 0.8575 0.040 Uiso 1 1 calc R
C27 C 0.5790(6) 0.8931(4) 0.9221(2) 0.0414(12) Uani 1 1 d .
H27 H 0.6384 0.9438 0.9025 0.050 Uiso 1 1 calc R
C28 C 0.4992(6) 0.9119(4) 0.9771(2) 0.0414(12) Uani 1 1 d .
H28 H 0.5065 0.9749 0.9965 0.050 Uiso 1 1 calc R
C29 C 0.4091(7) 0.8391(4) 1.0039(2) 0.0455(13) Uani 1 1 d .
H29 H 0.3510 0.8531 1.0409 0.055 Uiso 1 1 calc R
C30 C 0.4019(5) 0.7457(4) 0.97762(19) 0.0326(11) Uani 1 1 d .
H30 H 0.3392 0.6960 0.9966 0.039 Uiso 1 1 calc R

loop_
_atom_site_aniso_label
_atom_site_aniso_U_11
_atom_site_aniso_U_22
_atom_site_aniso_U_33
_atom_site_aniso_U_23
_atom_site_aniso_U_13
_atom_site_aniso_U_12
O1 0.0433(19) 0.0288(17) 0.0330(16) -0.0088(15) 0.0084(15) 0.0035(15)
O2 0.0467(19) 0.0350(19) 0.0232(16) -0.0079(14) 0.0022(14) 0.0084(15)
O3 0.061(2) 0.043(2) 0.0291(17) -0.0119(17) 0.0123(16) -0.0170(18)
O4 0.0438(19) 0.040(2) 0.0294(17) -0.0052(16) 0.0048(15) -0.0074(16)
N1 0.027(2) 0.039(2) 0.034(2) 0.0063(18) 0.0031(16) 0.0029(17)
N2 0.0313(19) 0.030(2) 0.0231(17) -0.0066(17) 0.0003(15) -0.0008(17)
C1 0.032(2) 0.023(2) 0.027(2) -0.0056(19) 0.0034(19) -0.0069(19)
C2 0.030(2) 0.028(3) 0.029(2) 0.000(2) -0.0035(19) -0.011(2)
C3 0.038(3) 0.064(4) 0.033(3) 0.010(3) -0.008(2) -0.021(3)
C4 0.056(4) 0.097(5) 0.044(3) 0.030(4) -0.027(3) -0.041(4)
C5 0.039(3) 0.058(4) 0.086(5) 0.042(4) -0.030(3) -0.015(3)
C6 0.031(3) 0.033(3) 0.072(4) 0.017(3) -0.020(3) -0.007(2)
C7 0.028(2) 0.023(2) 0.040(3) 0.010(2) -0.012(2) -0.0048(19)
C8 0.033(3) 0.032(3) 0.111(5) 0.003(3) -0.020(3) 0.013(2)
C9 0.032(3) 0.049(4) 0.107(5) -0.040(3) -0.018(3) 0.018(3)
C10 0.032(3) 0.051(3) 0.064(3) -0.027(3) -0.016(2) 0.015(2)
C11 0.022(2) 0.031(3) 0.043(3) -0.011(2) -0.0042(19) 0.000(2)
C12 0.028(2) 0.025(2) 0.029(2) -0.0034(18) 0.0025(19) 0.0029(19)
C13 0.057(4) 0.073(4) 0.058(4) 0.012(3) 0.023(3) 0.015(3)
C14 0.066(4) 0.074(4) 0.051(3) 0.019(3) 0.030(3) 0.015(4)
C15 0.090(5) 0.042(3) 0.026(2) 0.000(2) 0.005(3) 0.019(3)
C16 0.042(3) 0.033(3) 0.027(2) -0.001(2) -0.005(2) 0.010(2)
C17 0.037(3) 0.037(3) 0.027(2) -0.006(2) -0.002(2) 0.017(2)
C18 0.057(4) 0.043(3) 0.064(4) -0.015(3) -0.027(3) 0.019(3)
C19 0.032(2) 0.033(3) 0.025(2) -0.010(2) -0.0060(19) 0.007(2)
C20 0.020(2) 0.040(3) 0.028(2) -0.013(2) -0.0043(18) 0.006(2)
C21 0.022(2) 0.042(3) 0.033(2) -0.004(2) -0.0007(18) -0.004(2)
C22 0.034(3) 0.036(3) 0.030(2) -0.007(2) 0.001(2) 0.010(2)
C23 0.025(2) 0.031(3) 0.027(2) -0.0071(19) -0.0008(18) 0.0108(19)
C24 0.027(2) 0.029(3) 0.032(2) -0.0047(19) -0.0076(19) 0.0052(19)
C25 0.024(2) 0.029(3) 0.025(2) -0.0004(19) -0.0098(17) 0.0085(19)
C26 0.029(2) 0.038(3) 0.032(2) -0.001(2) 0.004(2) 0.003(2)
C27 0.047(3) 0.035(3) 0.042(3) 0.005(2) -0.010(2) -0.002(2)
C28 0.058(3) 0.034(3) 0.033(3) -0.011(2) -0.019(2) 0.009(3)
C29 0.066(4) 0.044(3) 0.026(2) -0.007(2) -0.002(3) 0.017(3)
C30 0.038(3) 0.031(3) 0.029(2) 0.004(2) 0.003(2) 0.003(2)

loop_
_atom_type_symbol
_atom_type_description
_atom_type_scat_dispersion_real
_atom_type_scat_dispersion_imag
_atom_type_scat_source
C C 0.0033 0.0016 'International Tables Vol C Tables 4.2.6.8 and 6.1.1.4'
H H 0.0000 0.0000 'International Tables Vol C Tables 4.2.6.8 and 6.1.1.4'
N N 0.0061 0.0033 'International Tables Vol C Tables 4.2.6.8 and 6.1.1.4'
O O 0.0106 0.0060 'International Tables Vol C Tables 4.2.6.8 and 6.1.1.4'

loop_
_geom_angle_atom_site_label_1
_geom_angle_atom_site_label_2
_geom_angle_atom_site_label_3
_geom_angle
C21 O4 C22 110.4(3)
C13 N1 C12 119.9(4)
C13 N1 C16 107.5(4)
C12 N1 C16 108.3(3)
C21 N2 C20 128.2(4)
C21 N2 C23 111.8(4)
C20 N2 C23 120.0(3)
O1 C1 C2 128.6(4)
O1 C1 C12 125.0(4)
C2 C1 C12 106.3(3)
C3 C2 C7 119.9(5)
C3 C2 C1 131.8(5)
C7 C2 C1 108.3(3)
C2 C3 C4 117.4(5)
C2 C3 H3 121.3
C4 C3 H3 121.3
C5 C4 C3 122.7(5)
C5 C4 H4 118.6
C3 C4 H4 118.6
C4 C5 C6 120.9(5)
C4 C5 H5 119.6
C6 C5 H5 119.6
C7 C6 C5 115.8(5)
C7 C6 C8 115.7(5)
C5 C6 C8 128.5(5)
C11 C7 C2 112.6(4)
C11 C7 C6 124.1(5)
C2 C7 C6 123.3(4)
C9 C8 C6 119.9(5)
C9 C8 H8 120.1
C6 C8 H8 120.1
C8 C9 C10 122.9(5)
C8 C9 H9 118.5
C10 C9 H9 118.5
C11 C10 C9 119.7(5)
C11 C10 H10 120.1
C9 C10 H10 120.1
C10 C11 C7 117.6(4)
C10 C11 C12 132.9(4)
C7 C11 C12 109.5(4)
N1 C12 C11 113.7(3)
N1 C12 C19 106.1(3)
C11 C12 C19 119.7(3)
N1 C12 C1 102.6(3)
C11 C12 C1 102.8(3)
C19 C12 C1 110.6(3)
N1 C13 C14 101.5(4)
N1 C13 H13A 111.5
C14 C13 H13A 111.5
N1 C13 H13B 111.5
C14 C13 H13B 111.5
H13A C13 H13B 109.3
C15 C14 C13 102.8(5)
C15 C14 H14A 111.2
C13 C14 H14A 111.2
C15 C14 H14B 111.2
C13 C14 H14B 111.2
H14A C14 H14B 109.1
C14 C15 C16 105.3(4)
C14 C15 H15A 110.7
C16 C15 H15A 110.7
C14 C15 H15B 110.7
C16 C15 H15B 110.7
H15A C15 H15B 108.8
N1 C16 C15 104.2(4)
N1 C16 C17 105.6(4)
C15 C16 C17 116.8(4)
N1 C16 H16 110.0
C15 C16 H16 110.0
C17 C16 H16 110.0
C18 C17 C19 113.4(4)
C18 C17 C16 113.1(4)
C19 C17 C16 103.6(3)
C18 C17 H17 108.8
C19 C17 H17 108.8
C16 C17 H17 108.8
C17 C18 H18A 109.5
C17 C18 H18B 109.5
H18A C18 H18B 109.5
C17 C18 H18C 109.5
H18A C18 H18C 109.5
H18B C18 H18C 109.5
C17 C19 C20 112.9(3)
C17 C19 C12 105.9(4)
C20 C19 C12 112.2(3)
C17 C19 H19 108.6
C20 C19 H19 108.6
C12 C19 H19 108.6
O2 C20 N2 118.9(4)
O2 C20 C19 121.9(4)
N2 C20 C19 119.2(3)
O3 C21 O4 123.3(4)
O3 C21 N2 127.7(5)
O4 C21 N2 109.0(4)
O4 C22 C23 106.0(3)
O4 C22 H22A 110.5
C23 C22 H22A 110.5
O4 C22 H22B 110.5
C23 C22 H22B 110.5
H22A C22 H22B 108.7
N2 C23 C22 100.1(3)
N2 C23 C24 110.8(3)
C22 C23 C24 113.6(4)
N2 C23 H23 110.6
C22 C23 H23 110.6
C24 C23 H23 110.6
C25 C24 C23 114.0(3)
C25 C24 H24A 108.7
C23 C24 H24A 108.7
C25 C24 H24B 108.7
C23 C24 H24B 108.7
H24A C24 H24B 107.6
C30 C25 C26 118.9(4)
C30 C25 C24 121.1(4)
C26 C25 C24 120.0(4)
C27 C26 C25 120.9(4)
C27 C26 H26 119.5
C25 C26 H26 119.5
C28 C27 C26 119.8(5)
C28 C27 H27 120.1
C26 C27 H27 120.1
C29 C28 C27 119.7(5)
C29 C28 H28 120.1
C27 C28 H28 120.1
C28 C29 C30 120.9(5)
C28 C29 H29 119.5
C30 C29 H29 119.5
C25 C30 C29 119.7(5)
C25 C30 H30 120.2
C29 C30 H30 120.2

loop_
_geom_bond_atom_site_label_1
_geom_bond_atom_site_label_2
_geom_bond_distance
O1 C1 1.201(5)
O2 C20 1.218(5)
O3 C21 1.201(6)
O4 C21 1.339(6)
O4 C22 1.448(5)
N1 C13 1.455(6)
N1 C12 1.468(5)
N1 C16 1.472(5)
N2 C21 1.390(5)
N2 C20 1.397(6)
N2 C23 1.478(6)
C1 C2 1.480(6)
C1 C12 1.576(6)
C2 C3 1.383(6)
C2 C7 1.403(6)
C3 C4 1.404(8)
C3 H3 0.9500
C4 C5 1.381(9)
C4 H4 0.9500
C5 C6 1.407(8)
C5 H5 0.9500
C6 C7 1.403(6)
C6 C8 1.420(8)
C7 C11 1.402(6)
C8 C9 1.365(8)
C8 H8 0.9500
C9 C10 1.386(7)
C9 H9 0.9500
C10 C11 1.373(6)
C10 H10 0.9500
C11 C12 1.505(6)
C12 C19 1.568(6)
C13 C14 1.510(8)
C13 H13A 0.9900
C13 H13B 0.9900
C14 C15 1.510(8)
C14 H14A 0.9900
C14 H14B 0.9900
C15 C16 1.536(7)
C15 H15A 0.9900
C15 H15B 0.9900
C16 C17 1.536(7)
C16 H16 1.0000
C17 C18 1.522(7)
C17 C19 1.523(6)
C17 H17 1.0000
C18 H18A 0.9800
C18 H18B 0.9800
C18 H18C 0.9800
C19 C20 1.528(6)
C19 H19 1.0000
C22 C23 1.528(6)
C22 H22A 0.9900
C22 H22B 0.9900
C23 C24 1.529(6)
C23 H23 1.0000
C24 C25 1.522(6)
C24 H24A 0.9900
C24 H24B 0.9900
C25 C30 1.385(6)
C25 C26 1.392(6)
C26 C27 1.378(6)
C26 H26 0.9500
C27 C28 1.378(7)
C27 H27 0.9500
C28 C29 1.374(8)
C28 H28 0.9500
C29 C30 1.386(7)
C29 H29 0.9500
C30 H30 0.9500

loop_
_geom_torsion_atom_site_label_1
_geom_torsion_atom_site_label_2
_geom_torsion_atom_site_label_3
_geom_torsion_atom_site_label_4
_geom_torsion
O1 C1 C2 C3 2.8(8)
C12 C1 C2 C3 -176.7(5)
O1 C1 C2 C7 -174.9(4)
C12 C1 C2 C7 5.6(4)
C7 C2 C3 C4 -0.3(7)
C1 C2 C3 C4 -177.9(4)
C2 C3 C4 C5 0.6(8)
C3 C4 C5 C6 0.6(9)
C4 C5 C6 C7 -1.9(7)
C4 C5 C6 C8 178.2(5)
C3 C2 C7 C11 -179.3(4)
C1 C2 C7 C11 -1.2(5)
C3 C2 C7 C6 -1.1(7)
C1 C2 C7 C6 177.0(4)
C5 C6 C7 C11 -179.9(4)
C8 C6 C7 C11 0.1(7)
C5 C6 C7 C2 2.2(7)
C8 C6 C7 C2 -177.9(4)
C7 C6 C8 C9 0.2(7)
C5 C6 C8 C9 -179.9(5)
C6 C8 C9 C10 -0.4(9)
C8 C9 C10 C11 0.3(9)
C9 C10 C11 C7 -0.1(8)
C9 C10 C11 C12 -177.5(5)
C2 C7 C11 C10 178.0(4)
C6 C7 C11 C10 -0.1(7)
C2 C7 C11 C12 -3.9(5)
C6 C7 C11 C12 177.9(4)
C13 N1 C12 C11 -25.9(6)
C16 N1 C12 C11 -149.6(4)
C13 N1 C12 C19 107.8(5)
C16 N1 C12 C19 -16.0(4)
C13 N1 C12 C1 -136.1(4)
C16 N1 C12 C1 100.1(4)
C10 C11 C12 N1 74.5(7)
C7 C11 C12 N1 -103.1(4)
C10 C11 C12 C19 -52.4(7)
C7 C11 C12 C19 130.0(4)
C10 C11 C12 C1 -175.5(5)
C7 C11 C12 C1 6.9(5)
O1 C1 C12 N1 -68.8(5)
C2 C1 C12 N1 110.7(4)
O1 C1 C12 C11 173.0(4)
C2 C1 C12 C11 -7.5(4)
O1 C1 C12 C19 44.0(5)
C2 C1 C12 C19 -136.4(4)
C12 N1 C13 C14 -165.2(4)
C16 N1 C13 C14 -41.0(6)
N1 C13 C14 C15 41.9(6)
C13 C14 C15 C16 -28.2(6)
C13 N1 C16 C15 23.2(5)
C12 N1 C16 C15 154.1(4)
C13 N1 C16 C17 -100.4(4)
C12 N1 C16 C17 30.5(4)
C14 C15 C16 N1 4.0(5)
C14 C15 C16 C17 120.0(5)
N1 C16 C17 C18 -155.5(4)
C15 C16 C17 C18 89.3(5)
N1 C16 C17 C19 -32.3(4)
C15 C16 C17 C19 -147.5(4)
C18 C17 C19 C20 -91.6(5)
C16 C17 C19 C20 145.4(4)
C18 C17 C19 C12 145.2(4)
C16 C17 C19 C12 22.2(4)
N1 C12 C19 C17 -4.7(4)
C11 C12 C19 C17 125.6(4)
C1 C12 C19 C17 -115.2(4)
N1 C12 C19 C20 -128.3(4)
C11 C12 C19 C20 2.0(5)
C1 C12 C19 C20 121.2(4)
C21 N2 C20 O2 -173.7(4)
C23 N2 C20 O2 4.3(6)
C21 N2 C20 C19 4.2(6)
C23 N2 C20 C19 -177.8(4)
C17 C19 C20 O2 -23.1(6)
C12 C19 C20 O2 96.5(5)
C17 C19 C20 N2 159.1(4)
C12 C19 C20 N2 -81.4(5)
C22 O4 C21 O3 172.1(4)
C22 O4 C21 N2 -8.2(5)
C20 N2 C21 O3 -5.0(7)
C23 N2 C21 O3 176.8(4)
C20 N2 C21 O4 175.3(4)
C23 N2 C21 O4 -2.9(5)
C21 O4 C22 C23 15.5(4)
C21 N2 C23 C22 11.6(4)
C20 N2 C23 C22 -166.7(4)
C21 N2 C23 C24 -108.6(4)
C20 N2 C23 C24 73.1(5)
O4 C22 C23 N2 -15.6(4)
O4 C22 C23 C24 102.6(4)
N2 C23 C24 C25 -174.3(4)
C22 C23 C24 C25 73.9(5)
C23 C24 C25 C30 76.9(5)
C23 C24 C25 C26 -102.6(5)
C30 C25 C26 C27 2.5(7)
C24 C25 C26 C27 -177.9(4)
C25 C26 C27 C28 -0.2(7)
C26 C27 C28 C29 -2.3(7)
C27 C28 C29 C30 2.4(7)
C26 C25 C30 C29 -2.4(6)
C24 C25 C30 C29 178.0(4)
C28 C29 C30 C25 0.0(7)
